data_4026189
loop_
_publ_author_name
'Siang-en Syu'
'Yu-Ting Lee'
'Yeong-Jiunn Jang'
'Wenwei Lin'

_publ_section_title
;
 Organocatalytic Tandem Three-Component Reaction of Imine, Alkyl Vinyl
 Ketone, and Imide via aza-Baylis-Hillman Reaction
;
_journal_name_full 'Journal of Organic Chemistry'
_journal_page_first 2888
_journal_page_last 2891
_journal_paper_doi 10.1021/jo102143r
_journal_volume 76
_journal_year 2011
_chemical_formula_moiety 'C22 H23 N3 O7 S1'
_chemical_formula_sum 'C22 H23 N3 O7 S'
_chemical_formula_weight 473.49
_chemical_name_systematic
;
 ?
;
_space_group_IT_number 2
_symmetry_cell_setting triclinic
_symmetry_space_group_name_Hall '-P 1'
_symmetry_space_group_name_H-M 'P -1'
_atom_sites_solution_hydrogens geom
_atom_sites_solution_primary direct
_atom_sites_solution_secondary difmap
_audit_creation_method SHELXL-97
_cell_angle_alpha 81.2260(10)
_cell_angle_beta 76.2620(10)
_cell_angle_gamma 70.854(2)
_cell_formula_units_Z 2
_cell_length_a 8.6303(2)
_cell_length_b 10.7438(3)
_cell_length_c 13.4034(4)
_cell_measurement_reflns_used 7047
_cell_measurement_temperature 293(2)
_cell_measurement_theta_max 25.028
_cell_measurement_theta_min 2.037
_cell_volume 1136.68(6)
_computing_cell_refinement 'HKL Scalepack (Otwinowski & Minor 1997)'
_computing_data_collection 'Collect (Nonius BV, 1997-2000)'
_computing_data_reduction 'HKL Denzo and Scalepack'
_computing_molecular_graphics 'Ortep-3 for Windows (Farrugia, 1997)'
_computing_publication_material 'WinGX publication routines (Farrugia, 1999)'
_computing_structure_refinement 'SHELXL-97 (Sheldrick, 1997)'
_computing_structure_solution 'SHELXS-86 (Sheldrick, 1986)'
_diffrn_ambient_temperature 293(2)
_diffrn_detector_area_resol_mean 9
_diffrn_measured_fraction_theta_full 0.987
_diffrn_measured_fraction_theta_max 0.987
_diffrn_measurement_device_type KappaCCD
_diffrn_measurement_method 'CCD rotation images, thick slices'
_diffrn_radiation_monochromator graphite
_diffrn_radiation_source 'fine-focus sealed tube'
_diffrn_radiation_type MoK\a
_diffrn_radiation_wavelength 0.71073
_diffrn_reflns_av_R_equivalents 0.0490
_diffrn_reflns_av_sigmaI/netI 0.0450
_diffrn_reflns_limit_h_max 9
_diffrn_reflns_limit_h_min -10
_diffrn_reflns_limit_k_max 12
_diffrn_reflns_limit_k_min -11
_diffrn_reflns_limit_l_max 15
_diffrn_reflns_limit_l_min -15
_diffrn_reflns_number 8861
_diffrn_reflns_theta_full 24.90
_diffrn_reflns_theta_max 24.90
_diffrn_reflns_theta_min 2.45
_exptl_absorpt_coefficient_mu 0.191
_exptl_absorpt_correction_T_max 1.0107
_exptl_absorpt_correction_T_min 0.8967
_exptl_absorpt_correction_type multi-scan
_exptl_absorpt_process_details
;
 ?
;
_exptl_crystal_colour colorless
_exptl_crystal_density_diffrn 1.383
_exptl_crystal_description prism
_exptl_crystal_F_000 496
_exptl_crystal_size_max 0.44
_exptl_crystal_size_mid 0.4
_exptl_crystal_size_min 0.16
_refine_diff_density_max 0.358
_refine_diff_density_min -0.459
_refine_diff_density_rms 0.108
_refine_ls_extinction_method none
_refine_ls_goodness_of_fit_ref 1.036
_refine_ls_hydrogen_treatment fixed
_refine_ls_matrix_type full
_refine_ls_number_parameters 298
_refine_ls_number_reflns 3907
_refine_ls_number_restraints 0
_refine_ls_restrained_S_all 1.036
_refine_ls_R_factor_all 0.0756
_refine_ls_R_factor_gt 0.0537
_refine_ls_shift/su_max 0.007
_refine_ls_shift/su_mean 0.002
_refine_ls_structure_factor_coef Fsqd
_refine_ls_weighting_details 'calc w=1/[\s^2^(Fo^2^)+(0.1278P)^2^+0.0887P] where P=(Fo^2^+2Fc^2^)/3'
_refine_ls_weighting_scheme calc
_refine_ls_wR_factor_gt 0.1611
_refine_ls_wR_factor_ref 0.1856
_reflns_number_gt 2967
_reflns_number_total 3907
_reflns_threshold_expression >2sigma(I)
_cod_data_source_file jo102143r_si_009.cif
_cod_data_source_block 11055
_cod_original_cell_volume 1136.68(5)
_cod_database_code 4026189

loop_
_symmetry_equiv_pos_as_xyz
'x, y, z'
'-x, -y, -z'

loop_
_atom_site_label
_atom_site_type_symbol
_atom_site_fract_x
_atom_site_fract_y
_atom_site_fract_z
_atom_site_U_iso_or_equiv
_atom_site_adp_type
_atom_site_occupancy
_atom_site_symmetry_multiplicity
_atom_site_calc_flag
_atom_site_refinement_flags
S1 S 0.85169(8) 0.03726(7) -0.23784(5) 0.0554(3) Uani 1 1 d .
O1 O 0.9184(3) -0.1026(2) -0.21789(18) 0.0831(7) Uani 1 1 d .
O2 O 0.9418(3) 0.1233(3) -0.22879(17) 0.0761(7) Uani 1 1 d .
O3 O 0.1280(3) 0.3294(3) -0.49310(19) 0.0936(9) Uani 1 1 d .
O4 O 0.2498(4) 0.4772(3) -0.54126(19) 0.1009(10) Uani 1 1 d .
O5 O 0.5329(3) 0.0974(2) 0.11414(15) 0.0621(6) Uani 1 1 d .
O6 O 0.0284(3) 0.3478(2) 0.01985(17) 0.0679(6) Uani 1 1 d .
O7 O 0.3878(3) 0.4535(3) 0.16248(18) 0.0858(8) Uani 1 1 d .
N1 N 0.6742(2) 0.0784(2) -0.15589(15) 0.0437(5) Uani 1 1 d .
H1 H 0.6407 0.0173 -0.1165 0.052 Uiso 1 1 calc R
N2 N 0.2181(3) 0.3886(2) -0.48087(17) 0.0545(6) Uani 1 1 d .
N3 N 0.2376(3) 0.3868(2) 0.07488(15) 0.0434(5) Uani 1 1 d .
C1 C 0.8083(3) 0.0684(3) -0.3628(2) 0.0495(7) Uani 1 1 d .
C2 C 0.8372(4) 0.1745(3) -0.4257(2) 0.0634(8) Uani 1 1 d .
H2 H 0.8857 0.2286 -0.4041 0.076 Uiso 1 1 calc R
C3 C 0.7943(4) 0.2013(4) -0.5216(2) 0.0714(9) Uani 1 1 d .
H3 H 0.8149 0.2735 -0.5641 0.086 Uiso 1 1 calc R
C4 C 0.7220(4) 0.1232(4) -0.5553(2) 0.0654(8) Uani 1 1 d .
C5 C 0.6687(5) 0.1585(5) -0.6580(3) 0.0955(13) Uani 1 1 d .
H5A H 0.6216 0.0939 -0.6699 0.143 Uiso 1 1 calc R
H5B H 0.7642 0.1599 -0.7118 0.143 Uiso 1 1 calc R
H5C H 0.5864 0.2441 -0.6578 0.143 Uiso 1 1 calc R
C6 C 0.6990(5) 0.0152(4) -0.4920(3) 0.0789(10) Uani 1 1 d .
H6 H 0.6536 -0.0405 -0.5144 0.095 Uiso 1 1 calc R
C7 C 0.7411(4) -0.0138(3) -0.3962(3) 0.0700(9) Uani 1 1 d .
H7 H 0.7243 -0.0879 -0.3548 0.084 Uiso 1 1 calc R
C8 C 0.5702(3) 0.2160(2) -0.14723(17) 0.0385(6) Uani 1 1 d .
H8 H 0.6449 0.2702 -0.1555 0.046 Uiso 1 1 calc R
C9 C 0.4647(3) 0.2671(2) -0.23025(16) 0.0362(5) Uani 1 1 d .
C10 C 0.3536(3) 0.2038(2) -0.24319(19) 0.0459(6) Uani 1 1 d .
H10 H 0.3364 0.1332 -0.1972 0.055 Uiso 1 1 calc R
C11 C 0.2697(3) 0.2452(3) -0.3234(2) 0.0472(6) Uani 1 1 d .
H11 H 0.1961 0.2030 -0.3323 0.057 Uiso 1 1 calc R
C12 C 0.2963(3) 0.3499(2) -0.39002(17) 0.0406(6) Uani 1 1 d .
C13 C 0.3981(3) 0.4182(3) -0.37589(19) 0.0480(6) Uani 1 1 d .
H13 H 0.4101 0.4918 -0.4198 0.058 Uiso 1 1 calc R
C14 C 0.4817(3) 0.3756(3) -0.29586(18) 0.0438(6) Uani 1 1 d .
H14 H 0.5511 0.4210 -0.2858 0.053 Uiso 1 1 calc R
C15 C 0.4635(3) 0.2268(2) -0.03718(16) 0.0367(5) Uani 1 1 d .
H15 H 0.3873 0.1738 -0.0288 0.044 Uiso 1 1 calc R
C16 C 0.5728(3) 0.1727(2) 0.04322(18) 0.0423(6) Uani 1 1 d .
C17 C 0.7225(4) 0.2159(3) 0.0359(2) 0.0643(8) Uani 1 1 d .
H17A H 0.7774 0.1726 0.0919 0.096 Uiso 1 1 calc R
H17B H 0.6883 0.3099 0.0395 0.096 Uiso 1 1 calc R
H17C H 0.7984 0.1932 -0.0283 0.096 Uiso 1 1 calc R
C18 C 0.3576(3) 0.3709(3) -0.02216(19) 0.0460(6) Uani 1 1 d .
H18A H 0.4314 0.4234 -0.0253 0.055 Uiso 1 1 calc R
H18B H 0.2979 0.4047 -0.0783 0.055 Uiso 1 1 calc R
C19 C 0.0777(3) 0.3777(3) 0.0861(2) 0.0488(6) Uani 1 1 d .
C20 C -0.0159(4) 0.4137(3) 0.1931(2) 0.0611(8) Uani 1 1 d .
H20A H -0.1157 0.4885 0.1902 0.073 Uiso 1 1 calc R
H20B H -0.0484 0.3396 0.2328 0.073 Uiso 1 1 calc R
C21 C 0.1049(4) 0.4484(4) 0.2402(2) 0.0798(10) Uani 1 1 d .
H21A H 0.0596 0.5388 0.2594 0.096 Uiso 1 1 calc R
H21B H 0.1277 0.3898 0.3012 0.096 Uiso 1 1 calc R
C22 C 0.2608(4) 0.4320(3) 0.1590(2) 0.0562(7) Uani 1 1 d .

loop_
_atom_site_aniso_label
_atom_site_aniso_U_11
_atom_site_aniso_U_22
_atom_site_aniso_U_33
_atom_site_aniso_U_23
_atom_site_aniso_U_13
_atom_site_aniso_U_12
S1 0.0406(4) 0.0676(5) 0.0506(4) -0.0034(3) -0.0066(3) -0.0092(3)
O1 0.0696(14) 0.0684(14) 0.0794(16) -0.0006(12) -0.0104(12) 0.0158(12)
O2 0.0509(12) 0.121(2) 0.0679(14) -0.0091(13) -0.0087(10) -0.0427(13)
O3 0.120(2) 0.118(2) 0.0819(17) 0.0314(14) -0.0652(16) -0.0751(18)
O4 0.141(2) 0.127(2) 0.0685(16) 0.0496(16) -0.0624(16) -0.082(2)
O5 0.0787(14) 0.0676(13) 0.0497(11) 0.0213(10) -0.0244(10) -0.0384(11)
O6 0.0740(14) 0.0788(15) 0.0647(13) -0.0061(11) -0.0253(11) -0.0334(12)
O7 0.0843(16) 0.129(2) 0.0675(14) -0.0327(14) -0.0115(12) -0.0543(16)
N1 0.0432(12) 0.0453(12) 0.0387(11) 0.0041(9) -0.0056(9) -0.0133(9)
N2 0.0601(14) 0.0667(16) 0.0411(12) 0.0074(11) -0.0191(11) -0.0241(12)
N3 0.0476(12) 0.0489(12) 0.0336(10) -0.0058(9) -0.0077(9) -0.0137(10)
C1 0.0424(14) 0.0565(16) 0.0441(14) -0.0102(12) 0.0015(11) -0.0121(12)
C2 0.0667(19) 0.078(2) 0.0511(17) -0.0050(15) -0.0037(14) -0.0358(17)
C3 0.075(2) 0.084(2) 0.0514(18) 0.0080(16) -0.0076(15) -0.0287(18)
C4 0.0511(17) 0.089(2) 0.0452(16) -0.0169(16) 0.0002(13) -0.0087(16)
C5 0.079(2) 0.147(4) 0.0528(19) -0.012(2) -0.0127(17) -0.022(2)
C6 0.088(3) 0.090(3) 0.070(2) -0.024(2) -0.0189(19) -0.032(2)
C7 0.087(2) 0.0603(19) 0.068(2) -0.0079(15) -0.0155(17) -0.0283(17)
C8 0.0415(13) 0.0441(14) 0.0330(12) 0.0006(10) -0.0084(10) -0.0182(11)
C9 0.0397(12) 0.0408(13) 0.0284(11) -0.0040(10) -0.0038(9) -0.0141(10)
C10 0.0560(15) 0.0437(14) 0.0463(14) 0.0098(11) -0.0192(12) -0.0260(12)
C11 0.0521(15) 0.0509(15) 0.0466(14) 0.0007(12) -0.0176(12) -0.0231(12)
C12 0.0420(13) 0.0496(14) 0.0295(12) -0.0023(10) -0.0087(10) -0.0124(11)
C13 0.0594(16) 0.0520(15) 0.0371(13) 0.0101(11) -0.0104(11) -0.0285(13)
C14 0.0509(14) 0.0540(15) 0.0345(12) 0.0031(11) -0.0098(11) -0.0288(12)
C15 0.0403(12) 0.0418(13) 0.0318(12) 0.0014(10) -0.0082(9) -0.0191(11)
C16 0.0519(15) 0.0454(14) 0.0343(12) 0.0020(11) -0.0103(11) -0.0221(12)
C17 0.0653(19) 0.089(2) 0.0549(17) 0.0102(15) -0.0257(14) -0.0424(17)
C18 0.0524(15) 0.0490(15) 0.0360(13) -0.0023(11) -0.0065(11) -0.0169(12)
C19 0.0494(15) 0.0496(15) 0.0483(15) 0.0000(12) -0.0151(12) -0.0142(12)
C20 0.0527(16) 0.0704(19) 0.0497(16) -0.0010(14) -0.0054(13) -0.0100(14)
C21 0.069(2) 0.117(3) 0.0481(18) -0.0274(19) -0.0025(15) -0.017(2)
C22 0.0590(17) 0.0700(19) 0.0450(15) -0.0146(13) -0.0114(13) -0.0217(15)

loop_
_atom_type_symbol
_atom_type_description
_atom_type_scat_dispersion_real
_atom_type_scat_dispersion_imag
_atom_type_scat_source
C C 0.0033 0.0016 'International Tables Vol C Tables 4.2.6.8 and 6.1.1.4'
H H 0.0000 0.0000 'International Tables Vol C Tables 4.2.6.8 and 6.1.1.4'
N N 0.0061 0.0033 'International Tables Vol C Tables 4.2.6.8 and 6.1.1.4'
O O 0.0106 0.0060 'International Tables Vol C Tables 4.2.6.8 and 6.1.1.4'
S S 0.1246 0.1234 'International Tables Vol C Tables 4.2.6.8 and 6.1.1.4'

loop_
_geom_angle_atom_site_label_1
_geom_angle_atom_site_label_2
_geom_angle_atom_site_label_3
_geom_angle
O2 S1 O1 120.79(14)
O2 S1 N1 107.05(12)
O1 S1 N1 104.79(12)
O2 S1 C1 107.75(13)
O1 S1 C1 107.89(14)
N1 S1 C1 107.98(11)
C8 N1 S1 121.99(16)
C8 N1 H1 119.0
S1 N1 H1 119.0
O3 N2 O4 122.8(2)
O3 N2 C12 118.8(2)
O4 N2 C12 118.3(2)
C22 N3 C19 113.2(2)
C22 N3 C18 123.5(2)
C19 N3 C18 122.6(2)
C2 C1 C7 119.9(3)
C2 C1 S1 120.7(2)
C7 C1 S1 119.4(2)
C1 C2 C3 119.9(3)
C1 C2 H2 120.1
C3 C2 H2 120.1
C4 C3 C2 121.3(3)
C4 C3 H3 119.4
C2 C3 H3 119.4
C6 C4 C3 117.6(3)
C6 C4 C5 122.2(3)
C3 C4 C5 120.2(3)
C4 C5 H5A 109.5
C4 C5 H5B 109.5
H5A C5 H5B 109.5
C4 C5 H5C 109.5
H5A C5 H5C 109.5
H5B C5 H5C 109.5
C4 C6 C7 122.2(3)
C4 C6 H6 118.9
C7 C6 H6 118.9
C1 C7 C6 119.1(3)
C1 C7 H7 120.4
C6 C7 H7 120.4
N1 C8 C9 112.83(17)
N1 C8 C15 107.67(19)
C9 C8 C15 112.76(18)
N1 C8 H8 107.8
C9 C8 H8 107.8
C15 C8 H8 107.8
C14 C9 C10 118.8(2)
C14 C9 C8 119.7(2)
C10 C9 C8 121.5(2)
C11 C10 C9 120.5(2)
C11 C10 H10 119.8
C9 C10 H10 119.8
C12 C11 C10 118.8(2)
C12 C11 H11 120.6
C10 C11 H11 120.6
C11 C12 C13 121.8(2)
C11 C12 N2 119.5(2)
C13 C12 N2 118.7(2)
C14 C13 C12 118.7(2)
C14 C13 H13 120.6
C12 C13 H13 120.6
C13 C14 C9 121.2(2)
C13 C14 H14 119.4
C9 C14 H14 119.4
C16 C15 C18 111.21(18)
C16 C15 C8 111.18(18)
C18 C15 C8 109.89(19)
C16 C15 H15 108.1
C18 C15 H15 108.1
C8 C15 H15 108.1
O5 C16 C17 121.0(2)
O5 C16 C15 119.0(2)
C17 C16 C15 120.0(2)
C16 C17 H17A 109.5
C16 C17 H17B 109.5
H17A C17 H17B 109.5
C16 C17 H17C 109.5
H17A C17 H17C 109.5
H17B C17 H17C 109.5
N3 C18 C15 113.2(2)
N3 C18 H18A 108.9
C15 C18 H18A 108.9
N3 C18 H18B 108.9
C15 C18 H18B 108.9
H18A C18 H18B 107.8
O6 C19 N3 124.0(3)
O6 C19 C20 128.4(3)
N3 C19 C20 107.6(2)
C21 C20 C19 105.2(2)
C21 C20 H20A 110.7
C19 C20 H20A 110.7
C21 C20 H20B 110.7
C19 C20 H20B 110.7
H20A C20 H20B 108.8
C22 C21 C20 105.7(2)
C22 C21 H21A 110.6
C20 C21 H21A 110.6
C22 C21 H21B 110.6
C20 C21 H21B 110.6
H21A C21 H21B 108.7
O7 C22 N3 123.5(3)
O7 C22 C21 128.2(3)
N3 C22 C21 108.2(2)

loop_
_geom_bond_atom_site_label_1
_geom_bond_atom_site_label_2
_geom_bond_distance
S1 O2 1.423(2)
S1 O1 1.430(2)
S1 N1 1.629(2)
S1 C1 1.761(3)
O3 N2 1.206(3)
O4 N2 1.211(3)
O5 C16 1.211(3)
O6 C19 1.195(3)
O7 C22 1.204(3)
N1 C8 1.462(3)
N1 H1 0.8600
N2 C12 1.471(3)
N3 C22 1.373(3)
N3 C19 1.386(3)
N3 C18 1.451(3)
C1 C2 1.366(4)
C1 C7 1.377(4)
C2 C3 1.385(4)
C2 H2 0.9300
C3 C4 1.375(4)
C3 H3 0.9300
C4 C6 1.370(5)
C4 C5 1.510(4)
C5 H5A 0.9600
C5 H5B 0.9600
C5 H5C 0.9600
C6 C7 1.379(5)
C6 H6 0.9300
C7 H7 0.9300
C8 C9 1.528(3)
C8 C15 1.541(3)
C8 H8 0.9800
C9 C14 1.376(3)
C9 C10 1.397(3)
C10 C11 1.375(3)
C10 H10 0.9300
C11 C12 1.372(3)
C11 H11 0.9300
C12 C13 1.374(3)
C13 C14 1.372(3)
C13 H13 0.9300
C14 H14 0.9300
C15 C16 1.523(3)
C15 C18 1.534(3)
C15 H15 0.9800
C16 C17 1.489(3)
C17 H17A 0.9600
C17 H17B 0.9600
C17 H17C 0.9600
C18 H18A 0.9700
C18 H18B 0.9700
C19 C20 1.508(4)
C20 C21 1.505(4)
C20 H20A 0.9700
C20 H20B 0.9700
C21 C22 1.495(4)
C21 H21A 0.9700
C21 H21B 0.9700
